data_2213480
loop_
_publ_author_name
'Kosaka, Wataru'
'Hashimoto, Kazuhito'
'Ohkoshi, Shin-ichi'

_publ_section_title
;Poly[[diaquahexa-\m-cyanido-dicyanido-di-\m-pyrimidine-dimanganese(II)molybdate(IV)]
 trihydrate]
;
_journal_coeditor_code NC2028
_journal_issue 5
_journal_name_full 'Acta Crystallographica Section E'
_journal_page_first m1220
_journal_page_last m1222
_journal_paper_doi 10.1107/S1600536807012263
_journal_volume 63
_journal_year 2007
_chemical_formula_iupac '[Mn2 Mo1 (C N)8 (C4 H4 N2)2 (H2 O)2] , 3H2 O'
_chemical_formula_moiety 'C16 H12 Mn2 Mo N12 O2 , 3H2 O'
_chemical_formula_sum 'C16 H18 Mn2 Mo N12 O5'
_chemical_formula_weight 664.21
_chemical_name_systematic
;
Poly[[diaquahexa-\m-cyanido-dicyanido-di-\m-pyrimidine-
dimanganese(II)molybdate(IV)] trihydrate]
;
_space_group_IT_number 14
_symmetry_cell_setting monoclinic
_symmetry_space_group_name_Hall '-P 2yn'
_symmetry_space_group_name_H-M 'P 1 21/n 1'
_cell_angle_alpha 90.0000
_cell_angle_beta 96.7670(19)
_cell_angle_gamma 90.0000
_cell_formula_units_Z 4
_cell_length_a 13.0160(6)
_cell_length_b 12.8648(4)
_cell_length_c 15.1056(6)
_cell_measurement_reflns_used 21390
_cell_measurement_temperature 90.0(10)
_cell_measurement_theta_max 27.5
_cell_measurement_theta_min 3.1
_cell_volume 2511.79(17)
_computing_cell_refinement PROCESS-AUTO
_computing_data_collection 'PROCESS-AUTO (Rigaku, 1998)'
_computing_data_reduction 'CrystalStructure (Rigaku, 2006)'
_computing_molecular_graphics
;
ORTEP-3 (Farrugia, 1997) and VESTA (Momma & Izumi, 2006)
;
_computing_publication_material CrystalStructure
_computing_structure_refinement 'CRYSTALS (Betteridge <i>et al.</i>,  2003)'
_computing_structure_solution 'SIR97 (Altomare <i>et al.</i>,  1999)'
_diffrn_detector_area_resol_mean 10.00
_diffrn_measured_fraction_theta_full 0.997
_diffrn_measured_fraction_theta_max 0.997
_diffrn_measurement_device_type 'Rigaku R-AXIS RAPID'
_diffrn_measurement_method \w
_diffrn_radiation_type 'Mo K\a'
_diffrn_radiation_wavelength 0.71075
_diffrn_reflns_av_R_equivalents 0.032
_diffrn_reflns_limit_h_max 16
_diffrn_reflns_limit_h_min -16
_diffrn_reflns_limit_k_max 16
_diffrn_reflns_limit_k_min -16
_diffrn_reflns_limit_l_max 19
_diffrn_reflns_limit_l_min -19
_diffrn_reflns_number 24053
_diffrn_reflns_theta_full 27.48
_diffrn_reflns_theta_max 27.48
_diffrn_standards_interval_count 0
_diffrn_standards_number 0
_exptl_absorpt_coefficient_mu 1.533
_exptl_absorpt_correction_T_max 0.898
_exptl_absorpt_correction_T_min 0.696
_exptl_absorpt_correction_type multi-scan
_exptl_absorpt_process_details '(ABSCOR; Higashi, 1995)'
_exptl_crystal_colour yellow
_exptl_crystal_density_diffrn 1.756
_exptl_crystal_density_method 'not measured'
_exptl_crystal_description platelet
_exptl_crystal_F_000 1320.00
_exptl_crystal_size_max 0.30
_exptl_crystal_size_mid 0.27
_exptl_crystal_size_min 0.07
_refine_diff_density_max 1.93
_refine_diff_density_min -0.88
_refine_ls_extinction_method none
_refine_ls_goodness_of_fit_ref 1.003
_refine_ls_hydrogen_treatment constr
_refine_ls_number_parameters 346
_refine_ls_number_reflns 4944
_refine_ls_R_factor_gt 0.0323
_refine_ls_shift/su_max 0.0000
_refine_ls_structure_factor_coef Fsqd
_refine_ls_weighting_details 'w = 1/[0.001Fo^2^ + \s(Fo^2^)]/(4Fo^2^)'
_refine_ls_weighting_scheme calc
_refine_ls_wR_factor_ref 0.0877
_reflns_number_gt 4944
_reflns_number_total 5745
_reflns_threshold_expression F^2^>2\s(F^2^)
_cod_data_source_file nc2028.cif
_cod_data_source_block I
_cod_original_cell_volume 2511.77(17)
_cod_original_sg_symbol_H-M 'P 21/n'
_cod_database_code 2213480
_cod_database_fobs_code 2213480

loop_
_symmetry_equiv_pos_site_id
_symmetry_equiv_pos_as_xyz
1 +x,+y,+z
2 1/2-x,1/2+y,1/2-z
3 -x,-y,-z
4 1/2+x,1/2-y,1/2+z

loop_
_atom_site_type_symbol
_atom_site_label
_atom_site_fract_x
_atom_site_fract_y
_atom_site_fract_z
_atom_site_U_iso_or_equiv
_atom_site_adp_type
_atom_site_calc_flag
_atom_site_refinement_flags
_atom_site_occupancy
Mo Mo 0.17385(2) 0.174320(10) 0.466030(10) 0.00740(5) Uani d . 1.00
Mn Mn1 0.30204(3) 0.37146(3) 0.77718(3) 0.01089(9) Uani d . 1.00
Mn Mn2 0.36871(3) 0.29698(3) 0.18649(3) 0.01058(9) Uani d . 1.00
O O1 0.23734(16) 0.25104(15) 0.85617(14) 0.0201(4) Uani d . 1.00
O O2 0.2582(2) 0.2176(2) 0.09342(16) 0.0349(6) Uani d . 1.00
O O3 0.13513(17) 0.35762(17) 0.98064(16) 0.0265(5) Uani d . 1.00
O O4 0.1277(2) 0.6160(2) 0.5527(2) 0.0767(10) Uani d . 1.00
O O5A 0.5331(4) 0.2936(4) 0.6228(3) 0.0508(14) Uani d P 0.60
O O5B 0.6919(6) 0.4777(5) 0.6367(4) 0.052(2) Uani d P 0.40
N N1 0.27441(18) 0.27820(17) 0.65655(15) 0.0155(5) Uani d . 1.00
N N2 0.27277(19) 0.26710(18) 0.29085(15) 0.0172(5) Uani d . 1.00
N N3 0.1240(2) 0.4269(2) 0.46245(19) 0.0295(7) Uani d . 1.00
N N4 0.4255(2) 0.1251(2) 0.49041(18) 0.0270(6) Uani d . 1.00
N N5 -0.03740(19) 0.18203(17) 0.32036(16) 0.0156(5) Uani d . 1.00
N N6 0.18869(18) -0.02021(17) 0.60963(15) 0.0144(5) Uani d . 1.00
N N7 -0.02385(18) 0.18879(17) 0.58453(15) 0.0143(5) Uani d . 1.00
N N8 0.18389(19) -0.04191(17) 0.34781(16) 0.0168(5) Uani d . 1.00
N N9 0.13005(18) 0.42813(17) 0.75056(15) 0.0165(5) Uani d . 1.00
N N10 -0.04046(18) 0.35708(18) 0.72620(16) 0.0168(5) Uani d . 1.00
N N11 0.49092(18) 0.37600(16) 0.29007(15) 0.0141(5) Uani d . 1.00
N N12 0.62438(18) 0.50375(17) 0.30390(14) 0.0136(5) Uani d . 1.00
C C1 0.2405(2) 0.24248(19) 0.58958(17) 0.0126(5) Uani d . 1.00
C C2 0.2371(2) 0.23582(19) 0.35156(17) 0.0125(5) Uani d . 1.00
C C3 0.1403(2) 0.3391(2) 0.46172(18) 0.0157(6) Uani d . 1.00
C C4 0.3376(2) 0.1408(2) 0.48202(18) 0.0157(6) Uani d . 1.00
C C5 0.0368(2) 0.17845(18) 0.36993(17) 0.0115(5) Uani d . 1.00
C C6 0.1816(2) 0.04517(19) 0.55709(17) 0.0121(5) Uani d . 1.00
C C7 0.0427(2) 0.18251(19) 0.54080(18) 0.0128(5) Uani d . 1.00
C C8 0.1788(2) 0.0346(2) 0.38684(17) 0.0129(5) Uani d . 1.00
C C9 0.0619(2) 0.3520(2) 0.72806(18) 0.0161(6) Uani d . 1.00
C C10 0.0895(2) 0.5200(2) 0.7721(2) 0.0241(7) Uani d . 1.00
C C11 -0.0160(2) 0.5333(2) 0.7709(2) 0.0355(9) Uani d . 1.00
C C12 -0.0791(2) 0.4486(2) 0.7488(2) 0.0277(8) Uani d . 1.00
C C13 0.5525(2) 0.44517(19) 0.25724(17) 0.0140(6) Uani d . 1.00
C C14 0.5024(2) 0.3637(2) 0.37895(18) 0.0170(6) Uani d . 1.00
C C15 0.5744(2) 0.4211(2) 0.43375(18) 0.0181(6) Uani d . 1.00
C C16 0.6345(2) 0.4912(2) 0.39357(18) 0.0170(6) Uani d . 1.00
H H9 0.0895 0.2874 0.7117 0.019 Uiso c R 1.00
H H10 0.1345 0.5768 0.7883 0.029 Uiso c R 1.00
H H11 -0.0442 0.5985 0.7850 0.043 Uiso c R 1.00
H H12 -0.1517 0.4553 0.7495 0.033 Uiso c R 1.00
H H13 0.5443 0.4538 0.1943 0.017 Uiso c R 1.00
H H14 0.4602 0.3149 0.4049 0.020 Uiso c R 1.00
H H15 0.5822 0.4123 0.4966 0.022 Uiso c R 1.00
H H16 0.6841 0.5317 0.4297 0.020 Uiso c R 1.00
H H1A 0.2034 0.2859 0.9000 0.025 Uiso c R 1.00
H H1B 0.2885 0.2084 0.8882 0.025 Uiso c R 1.00
H H2A 0.2731 0.1734 0.0462 0.041 Uiso c R 1.00
H H2B 0.1987 0.2549 0.0685 0.041 Uiso c R 1.00

loop_
_atom_site_aniso_label
_atom_site_aniso_U_11
_atom_site_aniso_U_22
_atom_site_aniso_U_33
_atom_site_aniso_U_12
_atom_site_aniso_U_13
_atom_site_aniso_U_23
Mo 0.00851(12) 0.00750(11) 0.00615(12) -0.00022(7) 0.00066(8) -0.00015(7)
Mn1 0.0113(2) 0.01120(18) 0.00972(19) -0.00153(14) -0.00063(15) -0.00185(14)
Mn2 0.0109(2) 0.01108(18) 0.00996(19) -0.00053(14) 0.00207(15) 0.00229(15)
O1 0.0220(10) 0.0180(9) 0.0205(9) -0.0021(7) 0.0038(8) 0.0038(8)
O2 0.0335(13) 0.0428(13) 0.0263(11) -0.0143(11) -0.0053(10) -0.0074(10)
O3 0.0172(10) 0.0259(10) 0.0364(12) -0.0010(8) 0.0030(9) -0.0007(9)
O4 0.0329(15) 0.0460(16) 0.141(3) 0.0164(12) -0.0328(19) -0.060(2)
O5A 0.051(3) 0.060(2) 0.043(2) 0.009(2) 0.015(2) 0.015(2)
O5B 0.059(4) 0.049(4) 0.042(3) 0.024(3) -0.013(3) -0.012(3)
N1 0.0158(11) 0.0165(10) 0.0139(10) -0.0015(8) 0.0002(8) -0.0028(9)
N2 0.0179(11) 0.0191(10) 0.0149(11) 0.0007(9) 0.0032(9) 0.0030(9)
N3 0.0372(16) 0.0167(11) 0.0319(14) 0.0046(10) -0.0074(12) -0.0037(10)
N4 0.0191(13) 0.0350(14) 0.0270(13) 0.0041(10) 0.0029(10) 0.0054(11)
N5 0.0158(11) 0.0153(10) 0.0153(11) 0.0003(8) -0.0002(9) -0.0027(8)
N6 0.0171(11) 0.0144(10) 0.0123(10) 0.0026(8) 0.0038(8) 0.0027(8)
N7 0.0144(11) 0.0164(10) 0.0124(10) 0.0004(8) 0.0022(9) -0.0018(8)
N8 0.0187(12) 0.0156(10) 0.0165(11) -0.0013(8) 0.0039(9) -0.0031(9)
N9 0.0183(12) 0.0146(10) 0.0159(11) -0.0012(8) -0.0011(9) -0.0014(8)
N10 0.0150(11) 0.0152(10) 0.0206(11) -0.0010(8) 0.0038(9) -0.0026(9)
N11 0.0155(11) 0.0124(9) 0.0144(10) -0.0009(8) 0.0022(8) 0.0006(8)
N12 0.0151(11) 0.0135(9) 0.0120(10) 0.0002(8) 0.0000(8) -0.0013(8)
C1 0.0129(12) 0.0120(10) 0.0131(11) -0.0005(9) 0.0020(9) 0.0004(9)
C2 0.0123(12) 0.0116(10) 0.0133(11) 0.0012(9) 0.0010(9) -0.0002(9)
C3 0.0165(13) 0.0156(12) 0.0141(12) 0.0013(10) -0.0017(10) -0.0023(10)
C4 0.0134(13) 0.0203(12) 0.0135(12) 0.0011(10) 0.0020(10) 0.0008(10)
C5 0.0135(12) 0.0113(10) 0.0102(11) 0.0003(9) 0.0034(9) -0.0001(9)
C6 0.0098(11) 0.0146(11) 0.0119(11) 0.0011(9) 0.0013(9) -0.0045(10)
C7 0.0132(12) 0.0114(10) 0.0130(12) -0.0006(9) -0.0021(10) 0.0001(9)
C8 0.0121(12) 0.0145(11) 0.0120(11) -0.0007(9) 0.0012(9) 0.0004(9)
C9 0.0184(13) 0.0152(11) 0.0144(12) -0.0018(10) 0.0004(10) -0.0035(10)
C10 0.0238(15) 0.0144(12) 0.0333(16) -0.0013(10) 0.0000(13) -0.0045(12)
C11 0.0268(17) 0.0176(13) 0.062(2) 0.0044(12) 0.0051(16) -0.0139(15)
C12 0.0196(15) 0.0204(13) 0.0433(19) 0.0021(11) 0.0047(13) -0.0073(13)
C13 0.0174(13) 0.0131(11) 0.0114(11) 0.0003(9) 0.0008(10) -0.0006(9)
C14 0.0198(14) 0.0154(11) 0.0159(13) -0.0004(10) 0.0028(10) 0.0028(10)
C15 0.0222(14) 0.0205(12) 0.0113(12) 0.0032(11) -0.0001(10) 0.0024(10)
C16 0.0193(13) 0.0146(11) 0.0162(12) 0.0018(10) -0.0015(10) -0.0022(10)

loop_
_atom_type_symbol
_atom_type_description
_atom_type_scat_dispersion_real
_atom_type_scat_dispersion_imag
_atom_type_scat_source
Mn Mn 0.337 0.728
;
International Tables for Crystallography
(1992, Vol. C, Tables 4.2.6.8 and 6.1.1.4)
;
Mo Mo -1.683 0.686
;
International Tables for Crystallography
(1992, Vol. C, Tables 4.2.6.8 and 6.1.1.4)
;
C C 0.003 0.002
;
International Tables for Crystallography
(1992, Vol. C, Tables 4.2.6.8 and 6.1.1.4)
;
H H 0.000 0.000
;
International Tables for Crystallography
(1992, Vol. C, Table 6.1.1.4)
;
N N 0.006 0.003
;
International Tables for Crystallography
(1992, Vol. C, Tables 4.2.6.8 and 6.1.1.4)
;
O O 0.011 0.006
;
International Tables for Crystallography
(1992, Vol. C, Tables 4.2.6.8 and 6.1.1.4)
;

loop_
_geom_angle_atom_site_label_1
_geom_angle_atom_site_label_2
_geom_angle_atom_site_label_3
_geom_angle_site_symmetry_1
_geom_angle_site_symmetry_2
_geom_angle_site_symmetry_3
_geom_angle
_geom_angle_publ_flag
C1 Mo C2 . . . 113.23(9) yes
C1 Mo C3 . . . 71.70(9) no
C1 Mo C4 . . . 72.10(10) no
C1 Mo C5 . . . 142.05(9) yes
C1 Mo C6 . . . 77.07(9) yes
C1 Mo C7 . . . 77.81(9) yes
C1 Mo C8 . . . 141.55(9) yes
C2 Mo C3 . . . 73.18(10) no
C2 Mo C4 . . . 72.40(9) no
C2 Mo C5 . . . 79.33(9) yes
C2 Mo C6 . . . 143.54(9) yes
C2 Mo C7 . . . 143.50(9) yes
C2 Mo C8 . . . 79.74(9) yes
C3 Mo C4 . . . 113.09(10) no
C3 Mo C5 . . . 78.93(9) no
C3 Mo C6 . . . 140.33(10) no
C3 Mo C7 . . . 78.37(10) no
C3 Mo C8 . . . 144.69(9) no
C4 Mo C5 . . . 143.57(10) no
C4 Mo C6 . . . 78.64(10) no
C4 Mo C7 . . . 141.48(9) no
C4 Mo C8 . . . 78.61(9) no
C5 Mo C6 . . . 114.87(9) yes
C5 Mo C7 . . . 73.09(10) yes
C5 Mo C8 . . . 74.08(9) yes
C6 Mo C7 . . . 71.55(9) yes
C6 Mo C8 . . . 73.13(9) yes
C7 Mo C8 . . . 114.01(9) yes
O1 Mn1 N1 . . . 91.72(8) yes
O1 Mn1 N5 . . 4_555 91.71(8) yes
O1 Mn1 N6 . . 2_556 90.81(8) yes
O1 Mn1 N9 . . . 83.82(7) yes
O1 Mn1 N12 . . 3_666 178.04(7) yes
N1 Mn1 N5 . . 4_555 97.58(8) yes
N1 Mn1 N6 . . 2_556 171.69(8) yes
N1 Mn1 N9 . . . 88.14(8) yes
N1 Mn1 N12 . . 3_666 88.68(8) yes
N5 Mn1 N6 4_555 . 2_556 90.26(8) no
N5 Mn1 N12 4_555 . 3_666 86.34(8) no
N6 Mn1 N12 2_556 . 3_666 89.05(8) no
O2 Mn2 N2 . . . 89.59(9) yes
O2 Mn2 N7 . . 4_554 90.77(9) yes
O2 Mn2 N8 . . 2_555 97.26(9) yes
O2 Mn2 N10 . . 4_554 92.54(8) yes
O2 Mn2 N11 . . . 177.48(8) yes
N2 Mn2 N7 . . 4_554 173.53(8) yes
N2 Mn2 N8 . . 2_555 98.48(9) yes
N2 Mn2 N10 . . 4_554 88.87(8) yes
N2 Mn2 N11 . . . 89.72(8) yes
N7 Mn2 N8 4_554 . 2_555 87.89(8) no
Mn1 N1 C1 . . . 164.7(2) yes
Mn2 N2 C2 . . . 165.7(2) yes
Mn1 N5 C5 . 4_555 4_555 150.0(2) yes
Mn1 N6 C6 . 2_556 2_556 172.2(2) yes
Mn2 N7 C7 . 4_554 4_554 170.7(2) yes
Mn2 N8 C8 . 2_555 2_555 151.6(2) yes
C9 N9 C10 . . . 115.8(2) no
C9 N10 C12 . . . 116.3(2) no
C13 N11 C14 . . . 116.7(2) no
Mn1 N12 C13 3_666 . . 115.05(16) no
Mn1 N12 C16 3_666 . . 128.24(17) no
C13 N12 C16 . . . 116.1(2) no
Mo C1 N1 . . . 178.6(2) yes
Mo C2 N2 . . . 178.4(2) yes
Mo C3 N3 . . . 177.6(2) yes
Mo C4 N4 . . . 178.5(2) yes
Mo C5 N5 . . . 178.3(2) yes
Mo C6 N6 . . . 176.0(2) yes
Mo C7 N7 . . . 176.3(2) yes
Mo C8 N8 . . . 177.0(2) yes
N9 C9 N10 . . . 127.0(2) no
N9 C10 C11 . . . 121.4(2) no
C10 C11 C12 . . . 117.9(3) no
N10 C12 C11 . . . 121.6(3) no
N11 C13 N12 . . . 126.5(2) no
N11 C14 C15 . . . 121.4(2) no
C14 C15 C16 . . . 117.6(2) no
N12 C16 C15 . . . 121.6(2) no
Mn1 O1 H1A . . . 106.7 no
Mn1 O1 H1B . . . 113.3 no
H1A O1 H1B . . . 105.8 no
Mn2 O2 H2A . . . 126.6 no
Mn2 O2 H2B . . . 118.1 no
H2A O2 H2B . . . 103.6 no
N9 C9 H9 . . . 116.5 no
N10 C9 H9 . . . 116.5 no
N9 C10 H10 . . . 119.3 no
C11 C10 H10 . . . 119.3 no
C10 C11 H11 . . . 121.1 no
C12 C11 H11 . . . 121.0 no
N10 C12 H12 . . . 119.2 no
C11 C12 H12 . . . 119.3 no
N11 C13 H13 . . . 116.7 no
N12 C13 H13 . . . 116.7 no
N11 C14 H14 . . . 119.3 no
C15 C14 H14 . . . 119.2 no
C14 C15 H15 . . . 121.2 no
C16 C15 H15 . . . 121.2 no
N12 C16 H16 . . . 119.2 no
C15 C16 H16 . . . 119.2 no

loop_
_geom_bond_atom_site_label_1
_geom_bond_atom_site_label_2
_geom_bond_site_symmetry_2
_geom_bond_distance
_geom_bond_publ_flag
Mo C1 . 2.150(2) yes
Mo C2 . 2.151(2) yes
Mo C3 . 2.164(2) yes
Mo C4 . 2.160(2) yes
Mo C5 . 2.164(2) yes
Mo C6 . 2.152(2) yes
Mo C7 . 2.158(2) yes
Mo C8 . 2.164(2) yes
Mn1 O1 . 2.184(2) yes
Mn1 N1 . 2.176(2) yes
Mn1 N5 4_555 2.224(2) yes
Mn1 N6 2_556 2.198(2) yes
Mn1 N9 . 2.344(2) yes
Mn1 N12 3_666 2.296(2) yes
Mn2 O2 . 2.148(2) yes
Mn2 N2 . 2.158(2) yes
Mn2 N7 4_554 2.207(2) yes
Mn2 N8 2_555 2.225(2) yes
Mn2 N10 4_554 2.349(2) yes
Mn2 N11 . 2.329(2) yes
N1 C1 . 1.151(3) no
N2 C2 . 1.149(3) no
N3 C3 . 1.148(3) no
N4 C4 . 1.154(3) no
N5 C5 . 1.151(3) no
N6 C6 . 1.153(3) no
N7 C7 . 1.152(3) no
N8 C8 . 1.153(3) no
N9 C9 . 1.338(3) no
N9 C10 . 1.350(3) no
N10 C9 . 1.330(3) no
N10 C12 . 1.340(3) no
N11 C13 . 1.331(3) no
N11 C14 . 1.343(3) no
N12 C13 . 1.336(3) no
N12 C16 . 1.355(3) no
C10 C11 . 1.381(4) no
C11 C12 . 1.382(4) no
C14 C15 . 1.388(3) no
C15 C16 . 1.380(4) no
O1 H1A . 0.950 no
O1 H1B . 0.950 no
O2 H2A . 0.950 no
O2 H2B . 0.950 no
C9 H9 . 0.950 no
C10 H10 . 0.950 no
C11 H11 . 0.950 no
C12 H12 . 0.950 no
C13 H13 . 0.950 no
C14 H14 . 0.950 no
C15 H15 . 0.950 no
C16 H16 . 0.950 no

loop_
_geom_contact_atom_site_label_1
_geom_contact_atom_site_label_2
_geom_contact_distance
_geom_contact_site_symmetry_2
_geom_contact_publ_flag
Mn1 C9 3.137(2) . no
Mn1 C10 3.356(3) . no
Mn1 C13 3.107(2) 3_666 no
Mn1 C16 3.310(2) 3_666 no
Mn2 C9 3.165(2) 4_554 no
Mn2 C12 3.343(3) 4_554 no
Mn2 C13 3.145(2) . no
Mn2 C14 3.320(2) . no
O1 O2 3.588(3) 1_556 no
O1 O3 2.788(3) . no
O1 O4 2.726(3) 2_546 no
O1 N9 3.027(2) . no
O1 C9 3.100(3) . no
O1 C14 3.449(3) 4_455 no
O1 C15 3.370(3) 4_455 no
O1 C16 3.465(3) 4_455 no
O2 O1 3.588(3) 1_554 no
O2 O3 2.840(3) 1_554 no
O2 O4 3.093(4) 2_545 no
O2 O5A 3.018(6) 4_454 no
O2 O5B 2.760(7) 4_454 no
O2 N10 3.252(3) 4_554 no
O3 O1 2.788(3) . no
O3 O2 2.840(3) 1_556 no
O3 O5A 3.291(5) 4_455 no
O3 N4 3.569(3) 2_556 no
O3 N4 2.759(3) 4_455 no
O3 N6 3.213(3) 2_556 no
O3 N8 3.535(3) 2_556 no
O3 N9 3.585(3) . no
O3 C6 3.487(3) 2_556 no
O3 C14 3.582(3) 4_455 no
O4 O1 2.726(3) 2_556 no
O4 O2 3.093(4) 2_555 no
O4 N3 2.787(4) . no
O4 N3 3.303(4) 3_566 no
O4 N5 3.513(4) 3_566 no
O4 N7 3.431(4) 3_566 no
O4 C3 3.516(4) 3_566 no
O4 C7 3.591(3) 3_566 no
O4 C16 3.399(4) 3_666 no
O5A O2 3.018(6) 4_555 no
O5A O3 3.291(5) 4_554 no
O5A O5B 3.136(9) . no
O5A N1 3.470(5) . no
O5A N4 3.161(5) . no
O5A N5 3.239(5) 4_555 no
O5A N12 3.572(5) 3_666 no
O5A C15 3.391(5) . no
O5A C16 3.515(5) 3_666 no
O5B O2 2.760(7) 4_555 no
O5B O5A 3.136(9) . no
O5B N2 3.474(7) 3_666 no
O5B N3 3.214(8) 3_666 no
O5B N8 3.308(7) 4_555 no
O5B N11 3.324(8) 3_666 no
O5B C12 3.271(7) 1_655 no
O5B C14 3.236(8) 3_666 no
O5B C15 3.341(7) . no
N1 O5A 3.470(5) . no
N1 N9 3.146(3) . no
N1 N12 3.127(3) 3_666 no
N1 C9 3.229(3) . no
N1 C16 3.315(3) 3_666 no
N2 O5B 3.474(7) 3_666 no
N2 N10 3.158(3) 4_554 no
N2 N11 3.168(3) . no
N2 C12 3.479(3) 4_554 no
N2 C14 3.363(3) . no
N3 O4 2.787(4) . no
N3 O4 3.303(4) 3_566 no
N3 O5B 3.214(8) 3_666 no
N3 C12 3.557(4) 3_566 no
N4 O3 3.569(3) 2_546 no
N4 O3 2.759(3) 4_554 no
N4 O5A 3.161(5) . no
N5 O4 3.513(4) 3_566 no
N5 O5A 3.239(5) 4_454 no
N5 N6 3.134(3) 3_556 no
N5 N12 3.093(3) 2_545 no
N5 C13 3.262(3) 2_545 no
N6 O3 3.213(3) 2_546 no
N6 N5 3.134(3) 3_556 no
N6 N9 3.049(3) 2_546 no
N6 N12 3.152(3) 4_455 no
N6 C10 3.253(3) 2_546 no
N6 C13 3.159(3) 4_455 no
N7 O4 3.431(4) 3_566 no
N7 N8 3.075(3) 3_556 no
N7 N10 3.070(3) . no
N7 N11 3.199(3) 4_455 no
N7 C8 3.567(3) 3_556 no
N7 C9 3.128(3) . no
N7 C13 3.186(3) 4_455 no
N8 O3 3.535(3) 2_546 no
N8 O5B 3.308(7) 4_454 no
N8 N7 3.075(3) 3_556 no
N8 N11 3.084(3) 2_545 no
N8 C13 3.295(3) 2_545 no
N9 O1 3.027(2) . no
N9 O3 3.585(3) . no
N9 N1 3.146(3) . no
N9 N6 3.049(3) 2_556 no
N9 N12 3.504(3) 3_666 no
N10 O2 3.252(3) 4_455 no
N10 N2 3.158(3) 4_455 no
N10 N7 3.070(3) . no
N10 N11 3.162(3) 4_455 no
N11 O5B 3.324(8) 3_666 no
N11 N2 3.168(3) . no
N11 N7 3.199(3) 4_554 no
N11 N8 3.084(3) 2_555 no
N11 N10 3.162(3) 4_554 no
N11 C9 3.247(3) 4_554 no
N12 O5A 3.572(5) 3_666 no
N12 N1 3.127(3) 3_666 no
N12 N5 3.093(3) 2_555 no
N12 N6 3.152(3) 4_554 no
N12 N9 3.504(3) 3_666 no
C1 C9 3.594(3) . no
C3 O4 3.516(4) 3_566 no
C6 O3 3.487(3) 2_546 no
C7 O4 3.591(3) 3_566 no
C7 C9 3.557(3) . no
C8 N7 3.567(3) 3_556 no
C9 Mn1 3.137(2) . no
C9 Mn2 3.165(2) 4_455 no
C9 O1 3.100(3) . no
C9 N1 3.229(3) . no
C9 N7 3.128(3) . no
C9 N11 3.247(3) 4_455 no
C9 C1 3.594(3) . no
C9 C7 3.557(3) . no
C10 Mn1 3.356(3) . no
C10 N6 3.253(3) 2_556 no
C12 Mn2 3.343(3) 4_455 no
C12 O5B 3.271(7) 1_455 no
C12 N2 3.479(3) 4_455 no
C12 N3 3.557(4) 3_566 no
C13 Mn1 3.107(2) 3_666 no
C13 Mn2 3.145(2) . no
C13 N5 3.262(3) 2_555 no
C13 N6 3.159(3) 4_554 no
C13 N7 3.186(3) 4_554 no
C13 N8 3.295(3) 2_555 no
C14 Mn2 3.320(2) . no
C14 O1 3.449(3) 4_554 no
C14 O3 3.582(3) 4_554 no
C14 O5B 3.236(8) 3_666 no
C14 N2 3.363(3) . no
C15 O1 3.370(3) 4_554 no
C15 O5A 3.391(5) . no
C15 O5B 3.341(7) . no
C16 Mn1 3.310(2) 3_666 no
C16 O1 3.465(3) 4_554 no
C16 O4 3.399(4) 3_666 no
C16 O5A 3.515(5) 3_666 no
C16 N1 3.315(3) 3_666 no
Mn1 H9 3.026 . no
Mn1 H10 3.443 . no
Mn1 H13 3.006 3_666 no
Mn1 H16 3.389 3_666 no
Mn2 H9 3.053 4_554 no
Mn2 H12 3.402 4_554 no
Mn2 H13 3.041 . no
Mn2 H14 3.381 . no
O1 H9 2.774 . no
O1 H2A 3.024 1_556 no
O1 H2B 3.305 1_556 no
O2 H12 3.352 4_554 no
O2 H15 3.064 4_454 no
O2 H1A 3.054 1_554 no
O2 H1B 3.172 1_554 no
O3 H14 3.287 4_455 no
O3 H15 3.554 4_455 no
O3 H1A 1.839 . no
O3 H1B 3.205 . no
O3 H2A 3.067 1_556 no
O3 H2B 1.983 1_556 no
O4 H10 3.584 . no
O4 H16 3.087 3_666 no
O4 H1A 3.122 2_556 no
O4 H1B 1.781 2_556 no
O4 H2A 2.214 2_555 no
O4 H2B 3.554 2_555 no
O5A H11 2.866 2_546 no
O5A H14 3.327 . no
O5A H15 2.581 . no
O5A H2A 3.483 4_555 no
O5A H2B 2.475 4_555 no
O5B H12 2.512 1_655 no
O5B H14 3.338 3_666 no
O5B H15 2.552 . no
O5B H16 3.193 . no
O5B H2A 2.665 4_555 no
O5B H2B 3.170 4_555 no
N1 H9 2.640 . no
N1 H9 2.641 . no
N1 H10 2.929 2_546 no
N1 H16 2.852 3_666 no
N2 H11 3.514 3_566 no
N2 H12 3.113 4_554 no
N2 H14 2.882 . no
N3 H12 3.599 3_566 no
N3 H16 2.867 3_666 no
N4 H10 3.576 2_546 no
N4 H11 3.575 2_546 no
N4 H14 2.822 . no
N5 H11 3.469 3_566 no
N5 H13 2.945 2_545 no
N6 H10 2.898 2_546 no
N6 H13 2.542 4_455 no
N7 H9 2.609 . no
N7 H13 2.561 4_455 no
N8 H12 2.962 4_554 no
N8 H13 2.964 2_545 no
N9 H1A 2.975 . no
N10 H14 3.490 4_455 no
N10 H2A 3.447 4_455 no
N11 H9 2.798 4_554 no
N1 H9 2.641 . no
N1 H10 2.929 2_546 no
N1 H16 2.852 3_666 no
N2 H11 3.514 3_566 no
N2 H12 3.113 4_554 no
N2 H14 2.882 . no
N3 H12 3.599 3_566 no
N3 H16 2.867 3_666 no
N4 H10 3.576 2_546 no
N4 H11 3.575 2_546 no
N4 H14 2.822 . no
N5 H11 3.469 3_566 no
N5 H13 2.945 2_545 no
N6 H10 2.898 2_546 no
N6 H13 2.542 4_455 no
N7 H9 2.609 . no
N7 H13 2.561 4_455 no
N8 H12 2.962 4_554 no
N8 H13 2.964 2_545 no
N9 H1A 2.975 . no
N10 H14 3.490 4_455 no
N10 H2A 3.447 4_455 no
N11 H9 2.798 4_554 no
C1 H9 2.907 . no
C1 H10 3.145 2_546 no
C1 H16 3.091 3_666 no
C2 H12 3.323 4_554 no
C2 H14 3.093 . no
C3 H16 3.130 3_666 no
C4 H10 3.543 2_546 no
C4 H14 3.058 . no
C5 H13 3.189 2_545 no
C6 H10 3.168 2_546 no
C6 H13 2.892 4_455 no
C7 H9 2.913 . no
C7 H13 2.906 4_455 no
C8 H12 3.203 4_554 no
C8 H13 3.191 2_545 no
C9 H1A 3.121 . no
C13 H9 3.121 4_554 no
C14 H9 3.482 4_554 no
C14 H1A 3.234 4_554 no
C15 H1A 3.220 4_554 no
C15 H1B 3.385 4_554 no
C15 H2A 3.164 4_555 no
C15 H2B 3.333 4_555 no
C16 H1B 3.265 4_554 no
C16 H2A 3.475 4_555 no
H9 Mn1 3.026 . no
H9 Mn2 3.053 4_455 no
H9 O1 2.774 . no
H9 N1 2.641 . no
H9 N7 2.609 . no
H9 N11 2.798 4_455 no
H9 C1 2.907 . no
H9 C7 2.913 . no
H9 C13 3.121 4_455 no
H9 C14 3.482 4_455 no
H9 H13 3.164 4_455 no
H9 H1A 3.049 . no
H10 Mn1 3.443 . no
H10 O4 3.584 . no
H10 N1 2.929 2_556 no
H10 N4 3.576 2_556 no
H10 N6 2.898 2_556 no
H10 C1 3.145 2_556 no
H10 C4 3.543 2_556 no
H10 C6 3.168 2_556 no
H10 H1B 3.407 2_556 no
H11 O5A 2.866 2_556 no
H11 N2 3.514 3_566 no
H11 N4 3.575 2_556 no
H11 N5 3.469 3_566 no
H12 Mn2 3.402 4_455 no
H12 O2 3.352 4_455 no
H12 O5B 2.512 1_455 no
H12 N2 3.113 4_455 no
H12 N3 3.599 3_566 no
H12 N8 2.962 4_455 no
H12 C2 3.323 4_455 no
H12 C8 3.203 4_455 no
H12 H2A 3.524 4_455 no
H13 Mn1 3.006 3_666 no
H13 Mn2 3.041 . no
H13 N5 2.945 2_555 no
H13 N6 2.542 4_554 no
H13 N7 2.561 4_554 no
H13 N8 2.964 2_555 no
H13 C5 3.189 2_555 no
H13 C6 2.892 4_554 no
H13 C7 2.906 4_554 no
H13 C8 3.191 2_555 no
H13 H9 3.164 4_554 no
H14 Mn2 3.381 . no
H14 O3 3.287 4_554 no
H14 O5A 3.327 . no
H14 O5B 3.338 3_666 no
H14 N2 2.882 . no
H14 N4 2.822 . no
H14 N10 3.490 4_554 no
H14 C2 3.093 . no
H14 C4 3.058 . no
H14 H1A 3.430 4_554 no
H15 O2 3.064 4_555 no
H15 O3 3.554 4_554 no
H15 O5A 2.581 . no
H15 O5B 2.552 . no
H15 H1A 3.415 4_554 no
H15 H2A 2.740 4_555 no
H15 H2B 2.779 4_555 no
H16 Mn1 3.389 3_666 no
H16 O4 3.087 3_666 no
H16 O5B 3.193 . no
H16 N1 2.852 3_666 no
H16 N3 2.867 3_666 no
H16 C1 3.091 3_666 no
H16 C3 3.130 3_666 no
H16 H1B 3.461 4_554 no
H16 H2A 3.304 4_555 no
H1A O2 3.054 1_556 no
H1A O3 1.839 . no
H1A O4 3.122 2_546 no
H1A N9 2.975 . no
H1A C9 3.121 . no
H1A C14 3.234 4_455 no
H1A C15 3.220 4_455 no
H1A H9 3.049 . no
H1A H14 3.430 4_455 no
H1A H15 3.415 4_455 no
H1A H2A 2.706 1_556 no
H1A H2B 2.584 1_556 no
H1B O2 3.172 1_556 no
H1B O3 3.205 . no
H1B O4 1.781 2_546 no
H1B C15 3.385 4_455 no
H1B C16 3.265 4_455 no
H1B H10 3.407 2_546 no
H1B H16 3.461 4_455 no
H1B H2A 2.460 1_556 no
H1B H2B 3.145 1_556 no
H2A O1 3.024 1_554 no
H2A O3 3.067 1_554 no
H2A O4 2.214 2_545 no
H2A O5A 3.483 4_454 no
H2A O5B 2.665 4_454 no
H2A N10 3.447 4_554 no
H2A C15 3.164 4_454 no
H2A C16 3.475 4_454 no
H2A H12 3.524 4_554 no
H2A H15 2.740 4_454 no
H2A H16 3.304 4_454 no
H2A H1A 2.706 1_554 no
H2A H1B 2.460 1_554 no
H2B O1 3.305 1_554 no
H2B O3 1.983 1_554 no
H2B O4 3.554 2_545 no
H2B O5A 2.475 4_454 no
H2B O5B 3.170 4_454 no
H2B C15 3.333 4_454 no
H2B H15 2.779 4_454 no
H2B H1A 2.584 1_554 no
H2B H1B 3.145 1_554 no
